data_7158641
loop_
_publ_author_name
'Stahlberger, M.'
'Steinlein, O.'
'Adam, C. R.'
'Rotter, M.'
'Hohmann, J.'
'Nieger, M.'
'K\"oberle, B'
'Br\"ase, S'

_publ_section_title
;
 Fluorescent annulated imidazo[4,5-<i>c</i>]isoquinolines <i>via</i> a
 GBB-3CR/imidoylation sequence - DNA-interactions in pUC-19 gel
 electrophoresis mobility shift assay.
;
_journal_issue 17
_journal_name_full 'Organic &amp; biomolecular chemistry'
_journal_page_first 3598
_journal_page_last 3604
_journal_paper_doi 10.1039/d2ob00372d
_journal_volume 20
_journal_year 2022
_chemical_formula_moiety 'C19 H19 N5'
_chemical_formula_sum 'C19 H19 N5'
_chemical_formula_weight 317.39
_chemical_name_systematic
;
N-cyclohexylpyrazino[2',1':2,3]imidazo[4,5-c]isoquinolin-5-amine
;
_space_group_crystal_system monoclinic
_space_group_IT_number 14
_space_group_name_Hall '-P 2ybc'
_space_group_name_H-M_alt 'P 1 21/c 1'
_atom_sites_solution_hydrogens difmap
_atom_sites_solution_primary dual
_atom_sites_solution_secondary difmap
_audit_creation_method SHELXL-2014/7
_audit_update_record
;
2022-02-16 deposited with the CCDC.	2022-04-06 downloaded from the CCDC.
;
_cell_angle_alpha 90
_cell_angle_beta 103.055(1)
_cell_angle_gamma 90
_cell_formula_units_Z 4
_cell_length_a 7.7193(2)
_cell_length_b 19.0741(6)
_cell_length_c 10.7854(3)
_cell_measurement_reflns_used 9962
_cell_measurement_temperature 123(2)
_cell_measurement_theta_max 72.2
_cell_measurement_theta_min 4.8
_cell_volume 1546.98(8)
_computing_cell_refinement APEX3
_computing_data_collection APEX3
_computing_data_reduction SAINT
_computing_publication_material publCIF
_computing_structure_refinement 'SHELXL-2014/7 (Sheldrick, 2014)'
_computing_structure_solution SHELXT
_diffrn_ambient_temperature 123(2)
_diffrn_measured_fraction_theta_full 0.997
_diffrn_measured_fraction_theta_max 0.996
_diffrn_measurement_device_type 'Bruker D8 VENTURE with PhotonII CPAD detector'
_diffrn_measurement_method 'rotation in \f and \w, 1\%, shutterless'
_diffrn_radiation_type CuK\a
_diffrn_radiation_wavelength 1.54178
_diffrn_reflns_av_R_equivalents 0.0256
_diffrn_reflns_av_unetI/netI 0.0156
_diffrn_reflns_Laue_measured_fraction_full 0.997
_diffrn_reflns_Laue_measured_fraction_max 0.996
_diffrn_reflns_limit_h_max 9
_diffrn_reflns_limit_h_min -9
_diffrn_reflns_limit_k_max 23
_diffrn_reflns_limit_k_min -23
_diffrn_reflns_limit_l_max 13
_diffrn_reflns_limit_l_min -13
_diffrn_reflns_number 27211
_diffrn_reflns_point_group_measured_fraction_full 0.997
_diffrn_reflns_point_group_measured_fraction_max 0.996
_diffrn_reflns_theta_full 67.679
_diffrn_reflns_theta_max 72.251
_diffrn_reflns_theta_min 4.805
_diffrn_source 'INCOATEC microfocus sealed tube'
_exptl_absorpt_coefficient_mu 0.669
_exptl_absorpt_correction_T_max 0.8154
_exptl_absorpt_correction_T_min 0.8151
_exptl_absorpt_correction_type multi-scan
_exptl_absorpt_process_details 'SADABS (Sheldrick, 2014)'
_exptl_crystal_colour yellow
_exptl_crystal_density_diffrn 1.363
_exptl_crystal_description plates
_exptl_crystal_F_000 672
_exptl_crystal_size_max 0.300
_exptl_crystal_size_mid 0.180
_exptl_crystal_size_min 0.120
_refine_diff_density_max 0.274
_refine_diff_density_min -0.210
_refine_diff_density_rms 0.036
_refine_ls_extinction_method none
_refine_ls_goodness_of_fit_ref 1.030
_refine_ls_hydrogen_treatment mixed
_refine_ls_matrix_type full
_refine_ls_number_parameters 220
_refine_ls_number_reflns 3049
_refine_ls_number_restraints 1
_refine_ls_restrained_S_all 1.030
_refine_ls_R_factor_all 0.0346
_refine_ls_R_factor_gt 0.0340
_refine_ls_shift/su_max 0.000
_refine_ls_shift/su_mean 0.000
_refine_ls_structure_factor_coef Fsqd
_refine_ls_weighting_details 'w=1/[\s^2^(Fo^2^)+(0.0391P)^2^+0.6426P] where P=(Fo^2^+2Fc^2^)/3'
_refine_ls_weighting_scheme calc
_refine_ls_wR_factor_gt 0.0848
_refine_ls_wR_factor_ref 0.0852
_reflns_Friedel_coverage 0.000
_reflns_number_gt 2978
_reflns_number_total 3049
_reflns_threshold_expression 'I > 2\s(I)'
_cod_data_source_file d2ob00372d2.cif
_cod_data_source_block sb1132_hy_compound_10a
_cod_depositor_comments 'Adding full bibliography for 7158640--7158641.cif.'
_cod_original_sg_symbol_H-M 'P 21/c'
_cod_database_code 7158641
_shelx_shelxl_version_number 2014/7
_shelx_space_group_comment
;
The symmetry employed for this shelxl refinement is uniquely defined
by the following loop, which should always be used as a source of
symmetry information in preference to the above space-group names.
They are only intended as comments.
;
_shelx_estimated_absorpt_t_min 0.825
_shelx_estimated_absorpt_t_max 0.924

loop_
_space_group_symop_operation_xyz
'x, y, z'
'-x, y+1/2, -z+1/2'
'-x, -y, -z'
'x, -y-1/2, z-1/2'

loop_
_atom_site_label
_atom_site_type_symbol
_atom_site_fract_x
_atom_site_fract_y
_atom_site_fract_z
_atom_site_U_iso_or_equiv
_atom_site_adp_type
_atom_site_occupancy
_atom_site_site_symmetry_order
_atom_site_calc_flag
_atom_site_refinement_flags_posn
_atom_site_refinement_flags_adp
_atom_site_refinement_flags_occupancy
_atom_site_disorder_assembly
_atom_site_disorder_group
N1 N 0.28872(11) 0.52361(4) 0.37949(8) 0.01773(19) Uani 1 1 d . . . . .
C2 C 0.25301(13) 0.49968(5) 0.26120(10) 0.0169(2) Uani 1 1 d . . . . .
C2A C 0.18204(13) 0.42899(5) 0.22676(10) 0.0176(2) Uani 1 1 d . . . . .
C3 C 0.16817(14) 0.40115(6) 0.10413(10) 0.0210(2) Uani 1 1 d . . . . .
H3 H 0.2010 0.4290 0.0401 0.025 Uiso 1 1 calc R U . . .
C4 C 0.10717(14) 0.33366(6) 0.07603(10) 0.0232(2) Uani 1 1 d . . . . .
H4 H 0.1013 0.3152 -0.0066 0.028 Uiso 1 1 calc R U . . .
C5 C 0.05395(14) 0.29219(6) 0.16779(11) 0.0227(2) Uani 1 1 d . . . . .
H5 H 0.0112 0.2460 0.1472 0.027 Uiso 1 1 calc R U . . .
C6 C 0.06358(14) 0.31846(6) 0.28798(10) 0.0210(2) Uani 1 1 d . . . . .
H6 H 0.0251 0.2906 0.3496 0.025 Uiso 1 1 calc R U . . .
C6A C 0.12999(13) 0.38634(5) 0.32024(10) 0.0179(2) Uani 1 1 d . . . . .
C6B C 0.15368(13) 0.41596(5) 0.44510(10) 0.0178(2) Uani 1 1 d . . . . .
N7 N 0.10978(11) 0.39119(5) 0.55394(8) 0.0201(2) Uani 1 1 d . . . . .
C7A C 0.16633(13) 0.44133(5) 0.63939(10) 0.0183(2) Uani 1 1 d . . . . .
C8 C 0.16055(14) 0.44783(6) 0.76929(10) 0.0210(2) Uani 1 1 d . . . . .
H8 H 0.1037 0.4118 0.8063 0.025 Uiso 1 1 calc R U . . .
N9 N 0.22953(12) 0.50102(5) 0.84147(9) 0.0230(2) Uani 1 1 d . . . . .
C10 C 0.30797(15) 0.55346(6) 0.78517(10) 0.0230(2) Uani 1 1 d . . . . .
H10 H 0.3586 0.5920 0.8365 0.028 Uiso 1 1 calc R U . . .
C11 C 0.31738(14) 0.55344(5) 0.66160(10) 0.0205(2) Uani 1 1 d . . . . .
H11 H 0.3713 0.5911 0.6265 0.025 Uiso 1 1 calc R U . . .
N11A N 0.24613(11) 0.49706(4) 0.58865(8) 0.01738(19) Uani 1 1 d . . . . .
C11B C 0.23605(13) 0.48096(5) 0.46350(9) 0.0172(2) Uani 1 1 d . . . . .
N21 N 0.28478(12) 0.54383(4) 0.17018(8) 0.01881(19) Uani 1 1 d D . . . .
H21 H 0.2679(17) 0.5294(7) 0.0897(11) 0.023 Uiso 1 1 d D U . . .
C22 C 0.37950(13) 0.61008(5) 0.20422(9) 0.0170(2) Uani 1 1 d . . . . .
H22 H 0.4851 0.6004 0.2750 0.020 Uiso 1 1 calc R U . . .
C23 C 0.26745(14) 0.66664(5) 0.24964(10) 0.0199(2) Uani 1 1 d . . . . .
H23A H 0.1638 0.6785 0.1803 0.024 Uiso 1 1 calc R U . . .
H23B H 0.2228 0.6489 0.3229 0.024 Uiso 1 1 calc R U . . .
C24 C 0.38154(15) 0.73199(6) 0.28900(11) 0.0239(2) Uani 1 1 d . . . . .
H24A H 0.3086 0.7688 0.3173 0.029 Uiso 1 1 calc R U . . .
H24B H 0.4810 0.7203 0.3616 0.029 Uiso 1 1 calc R U . . .
C25 C 0.45625(15) 0.76013(6) 0.17940(11) 0.0250(2) Uani 1 1 d . . . . .
H25A H 0.5358 0.8003 0.2095 0.030 Uiso 1 1 calc R U . . .
H25B H 0.3575 0.7769 0.1105 0.030 Uiso 1 1 calc R U . . .
C26 C 0.55979(14) 0.70311(6) 0.12762(11) 0.0225(2) Uani 1 1 d . . . . .
H26A H 0.5981 0.7212 0.0520 0.027 Uiso 1 1 calc R U . . .
H26B H 0.6677 0.6910 0.1931 0.027 Uiso 1 1 calc R U . . .
C27 C 0.44709(14) 0.63742(5) 0.09091(10) 0.0195(2) Uani 1 1 d . . . . .
H27A H 0.3448 0.6485 0.0200 0.023 Uiso 1 1 calc R U . . .
H27B H 0.5192 0.6007 0.0615 0.023 Uiso 1 1 calc R U . . .

loop_
_atom_site_aniso_label
_atom_site_aniso_U_11
_atom_site_aniso_U_22
_atom_site_aniso_U_33
_atom_site_aniso_U_23
_atom_site_aniso_U_13
_atom_site_aniso_U_12
N1 0.0196(4) 0.0163(4) 0.0173(4) 0.0010(3) 0.0042(3) -0.0001(3)
C2 0.0154(5) 0.0168(5) 0.0184(5) 0.0011(4) 0.0038(4) 0.0023(4)
C2A 0.0156(5) 0.0169(5) 0.0199(5) 0.0004(4) 0.0029(4) 0.0016(4)
C3 0.0226(5) 0.0207(5) 0.0197(5) 0.0002(4) 0.0047(4) -0.0005(4)
C4 0.0241(5) 0.0228(5) 0.0215(5) -0.0044(4) 0.0030(4) -0.0004(4)
C5 0.0211(5) 0.0165(5) 0.0291(6) -0.0024(4) 0.0025(4) -0.0014(4)
C6 0.0202(5) 0.0175(5) 0.0251(5) 0.0025(4) 0.0047(4) -0.0002(4)
C6A 0.0151(5) 0.0175(5) 0.0205(5) 0.0012(4) 0.0028(4) 0.0023(4)
C6B 0.0174(5) 0.0170(5) 0.0191(5) 0.0025(4) 0.0043(4) 0.0022(4)
N7 0.0210(4) 0.0193(4) 0.0205(4) 0.0031(3) 0.0058(3) 0.0012(3)
C7A 0.0171(5) 0.0175(5) 0.0207(5) 0.0046(4) 0.0050(4) 0.0027(4)
C8 0.0206(5) 0.0229(5) 0.0206(5) 0.0053(4) 0.0069(4) 0.0049(4)
N9 0.0249(5) 0.0252(5) 0.0195(4) 0.0025(4) 0.0066(4) 0.0052(4)
C10 0.0270(5) 0.0218(5) 0.0199(5) -0.0008(4) 0.0045(4) 0.0018(4)
C11 0.0230(5) 0.0175(5) 0.0206(5) 0.0001(4) 0.0043(4) 0.0005(4)
N11A 0.0187(4) 0.0166(4) 0.0170(4) 0.0020(3) 0.0042(3) 0.0019(3)
C11B 0.0172(5) 0.0176(5) 0.0168(5) 0.0014(4) 0.0037(4) 0.0027(4)
N21 0.0246(4) 0.0160(4) 0.0159(4) -0.0007(3) 0.0048(3) -0.0021(3)
C22 0.0186(5) 0.0157(5) 0.0162(5) 0.0003(4) 0.0031(4) -0.0004(4)
C23 0.0208(5) 0.0181(5) 0.0212(5) -0.0006(4) 0.0060(4) 0.0010(4)
C24 0.0252(5) 0.0193(5) 0.0267(6) -0.0052(4) 0.0048(4) 0.0005(4)
C25 0.0239(5) 0.0165(5) 0.0333(6) 0.0019(4) 0.0040(4) -0.0016(4)
C26 0.0218(5) 0.0207(5) 0.0257(5) 0.0053(4) 0.0070(4) -0.0008(4)
C27 0.0223(5) 0.0192(5) 0.0172(5) 0.0012(4) 0.0050(4) 0.0016(4)

loop_
_atom_type_symbol
_atom_type_description
_atom_type_scat_dispersion_real
_atom_type_scat_dispersion_imag
_atom_type_scat_source
C C 0.0181 0.0091 'International Tables Vol C Tables 4.2.6.8 and 6.1.1.4'
H H 0.0000 0.0000 'International Tables Vol C Tables 4.2.6.8 and 6.1.1.4'
N N 0.0311 0.0180 'International Tables Vol C Tables 4.2.6.8 and 6.1.1.4'

loop_
_geom_angle_atom_site_label_1
_geom_angle_atom_site_label_2
_geom_angle_atom_site_label_3
_geom_angle
_geom_angle_site_symmetry_1
_geom_angle_site_symmetry_3
_geom_angle_publ_flag
C2 N1 C11B 114.28(9) . . ?
N1 C2 N21 116.79(9) . . ?
N1 C2 C2A 122.95(9) . . ?
N21 C2 C2A 120.25(9) . . ?
C3 C2A C6A 118.48(9) . . ?
C3 C2A C2 121.89(9) . . ?
C6A C2A C2 119.60(9) . . ?
C4 C3 C2A 120.54(10) . . ?
C4 C3 H3 119.7 . . ?
C2A C3 H3 119.7 . . ?
C3 C4 C5 120.79(10) . . ?
C3 C4 H4 119.6 . . ?
C5 C4 H4 119.6 . . ?
C6 C5 C4 119.90(10) . . ?
C6 C5 H5 120.0 . . ?
C4 C5 H5 120.0 . . ?
C5 C6 C6A 120.47(10) . . ?
C5 C6 H6 119.8 . . ?
C6A C6 H6 119.8 . . ?
C6 C6A C2A 119.77(9) . . ?
C6 C6A C6B 123.86(9) . . ?
C2A C6A C6B 116.35(9) . . ?
N7 C6B C11B 112.20(9) . . ?
N7 C6B C6A 131.44(9) . . ?
C11B C6B C6A 116.35(9) . . ?
C7A N7 C6B 103.78(8) . . ?
N7 C7A N11A 112.28(9) . . ?
N7 C7A C8 131.95(10) . . ?
N11A C7A C8 115.77(9) . . ?
N9 C8 C7A 123.60(10) . . ?
N9 C8 H8 118.2 . . ?
C7A C8 H8 118.2 . . ?
C8 N9 C10 117.26(9) . . ?
C11 C10 N9 124.12(10) . . ?
C11 C10 H10 117.9 . . ?
N9 C10 H10 117.9 . . ?
C10 C11 N11A 117.52(10) . . ?
C10 C11 H11 121.2 . . ?
N11A C11 H11 121.2 . . ?
C11B N11A C11 131.85(9) . . ?
C11B N11A C7A 106.44(8) . . ?
C11 N11A C7A 121.70(9) . . ?
N1 C11B N11A 124.69(9) . . ?
N1 C11B C6B 129.92(9) . . ?
N11A C11B C6B 105.29(9) . . ?
C2 N21 C22 121.04(8) . . ?
C2 N21 H21 120.2(9) . . ?
C22 N21 H21 117.7(8) . . ?
N21 C22 C27 109.63(8) . . ?
N21 C22 C23 113.71(8) . . ?
C27 C22 C23 109.62(8) . . ?
N21 C22 H22 107.9 . . ?
C27 C22 H22 107.9 . . ?
C23 C22 H22 107.9 . . ?
C24 C23 C22 109.36(8) . . ?
C24 C23 H23A 109.8 . . ?
C22 C23 H23A 109.8 . . ?
C24 C23 H23B 109.8 . . ?
C22 C23 H23B 109.8 . . ?
H23A C23 H23B 108.3 . . ?
C25 C24 C23 111.50(9) . . ?
C25 C24 H24A 109.3 . . ?
C23 C24 H24A 109.3 . . ?
C25 C24 H24B 109.3 . . ?
C23 C24 H24B 109.3 . . ?
H24A C24 H24B 108.0 . . ?
C24 C25 C26 110.70(9) . . ?
C24 C25 H25A 109.5 . . ?
C26 C25 H25A 109.5 . . ?
C24 C25 H25B 109.5 . . ?
C26 C25 H25B 109.5 . . ?
H25A C25 H25B 108.1 . . ?
C27 C26 C25 111.38(9) . . ?
C27 C26 H26A 109.4 . . ?
C25 C26 H26A 109.4 . . ?
C27 C26 H26B 109.4 . . ?
C25 C26 H26B 109.4 . . ?
H26A C26 H26B 108.0 . . ?
C22 C27 C26 110.55(8) . . ?
C22 C27 H27A 109.5 . . ?
C26 C27 H27A 109.5 . . ?
C22 C27 H27B 109.5 . . ?
C26 C27 H27B 109.5 . . ?
H27A C27 H27B 108.1 . . ?

loop_
_geom_bond_atom_site_label_1
_geom_bond_atom_site_label_2
_geom_bond_distance
_geom_bond_site_symmetry_2
_geom_bond_publ_flag
N1 C2 1.3240(13) . ?
N1 C11B 1.3471(13) . ?
C2 N21 1.3571(13) . ?
C2 C2A 1.4711(14) . ?
C2A C3 1.4066(15) . ?
C2A C6A 1.4223(14) . ?
C3 C4 1.3807(15) . ?
C3 H3 0.9500 . ?
C4 C5 1.3992(16) . ?
C4 H4 0.9500 . ?
C5 C6 1.3759(15) . ?
C5 H5 0.9500 . ?
C6 C6A 1.4070(14) . ?
C6 H6 0.9500 . ?
C6A C6B 1.4335(14) . ?
C6B N7 1.3770(13) . ?
C6B C11B 1.3871(14) . ?
N7 C7A 1.3315(14) . ?
C7A N11A 1.4004(13) . ?
C7A C8 1.4173(15) . ?
C8 N9 1.3158(15) . ?
C8 H8 0.9500 . ?
N9 C10 1.3791(15) . ?
C10 C11 1.3510(15) . ?
C10 H10 0.9500 . ?
C11 N11A 1.3721(13) . ?
C11 H11 0.9500 . ?
N11A C11B 1.3692(13) . ?
N21 C22 1.4647(13) . ?
N21 H21 0.892(11) . ?
C22 C27 1.5251(14) . ?
C22 C23 1.5308(14) . ?
C22 H22 1.0000 . ?
C23 C24 1.5300(14) . ?
C23 H23A 0.9900 . ?
C23 H23B 0.9900 . ?
C24 C25 1.5250(16) . ?
C24 H24A 0.9900 . ?
C24 H24B 0.9900 . ?
C25 C26 1.5282(15) . ?
C25 H25A 0.9900 . ?
C25 H25B 0.9900 . ?
C26 C27 1.5258(14) . ?
C26 H26A 0.9900 . ?
C26 H26B 0.9900 . ?
C27 H27A 0.9900 . ?
C27 H27B 0.9900 . ?

loop_
_geom_hbond_atom_site_label_D
_geom_hbond_atom_site_label_H
_geom_hbond_atom_site_label_A
_geom_hbond_distance_DH
_geom_hbond_distance_HA
_geom_hbond_distance_DA
_geom_hbond_angle_DHA
_geom_hbond_site_symmetry_A
N21 H21 N9 0.892(11) 2.681(12) 3.5685(13) 173.3(11) 1_554
C23 H23B N1 0.99 2.49 3.0540(13) 115.7 .

loop_
_geom_torsion_atom_site_label_1
_geom_torsion_atom_site_label_2
_geom_torsion_atom_site_label_3
_geom_torsion_atom_site_label_4
_geom_torsion
_geom_torsion_site_symmetry_1
_geom_torsion_site_symmetry_2
_geom_torsion_site_symmetry_3
_geom_torsion_site_symmetry_4
_geom_torsion_publ_flag
C11B N1 C2 N21 172.80(9) . . . . ?
C11B N1 C2 C2A -7.12(14) . . . . ?
N1 C2 C2A C3 -171.06(10) . . . . ?
N21 C2 C2A C3 9.02(15) . . . . ?
N1 C2 C2A C6A 7.21(15) . . . . ?
N21 C2 C2A C6A -172.72(9) . . . . ?
C6A C2A C3 C4 -0.70(15) . . . . ?
C2 C2A C3 C4 177.59(9) . . . . ?
C2A C3 C4 C5 1.54(16) . . . . ?
C3 C4 C5 C6 -0.55(16) . . . . ?
C4 C5 C6 C6A -1.28(16) . . . . ?
C5 C6 C6A C2A 2.10(15) . . . . ?
C5 C6 C6A C6B -176.33(10) . . . . ?
C3 C2A C6A C6 -1.10(14) . . . . ?
C2 C2A C6A C6 -179.42(9) . . . . ?
C3 C2A C6A C6B 177.45(9) . . . . ?
C2 C2A C6A C6B -0.87(13) . . . . ?
C6 C6A C6B N7 -5.36(17) . . . . ?
C2A C6A C6B N7 176.16(10) . . . . ?
C6 C6A C6B C11B 174.17(9) . . . . ?
C2A C6A C6B C11B -4.31(13) . . . . ?
C11B C6B N7 C7A -0.20(11) . . . . ?
C6A C6B N7 C7A 179.34(10) . . . . ?
C6B N7 C7A N11A -0.45(11) . . . . ?
C6B N7 C7A C8 179.80(11) . . . . ?
N7 C7A C8 N9 177.61(10) . . . . ?
N11A C7A C8 N9 -2.13(15) . . . . ?
C7A C8 N9 C10 1.36(15) . . . . ?
C8 N9 C10 C11 0.23(16) . . . . ?
N9 C10 C11 N11A -0.89(16) . . . . ?
C10 C11 N11A C11B -179.15(10) . . . . ?
C10 C11 N11A C7A 0.00(15) . . . . ?
N7 C7A N11A C11B 0.94(11) . . . . ?
C8 C7A N11A C11B -179.27(9) . . . . ?
N7 C7A N11A C11 -178.40(9) . . . . ?
C8 C7A N11A C11 1.39(14) . . . . ?
C2 N1 C11B N11A -174.65(9) . . . . ?
C2 N1 C11B C6B 1.22(15) . . . . ?
C11 N11A C11B N1 -5.02(17) . . . . ?
C7A N11A C11B N1 175.73(9) . . . . ?
C11 N11A C11B C6B 178.27(10) . . . . ?
C7A N11A C11B C6B -0.99(10) . . . . ?
N7 C6B C11B N1 -175.71(10) . . . . ?
C6A C6B C11B N1 4.67(16) . . . . ?
N7 C6B C11B N11A 0.77(11) . . . . ?
C6A C6B C11B N11A -178.85(8) . . . . ?
N1 C2 N21 C22 9.23(14) . . . . ?
C2A C2 N21 C22 -170.84(8) . . . . ?
C2 N21 C22 C27 162.36(9) . . . . ?
C2 N21 C22 C23 -74.54(12) . . . . ?
N21 C22 C23 C24 177.12(8) . . . . ?
C27 C22 C23 C24 -59.78(11) . . . . ?
C22 C23 C24 C25 58.29(11) . . . . ?
C23 C24 C25 C26 -55.35(12) . . . . ?
C24 C25 C26 C27 54.16(12) . . . . ?
N21 C22 C27 C26 -175.15(8) . . . . ?
C23 C22 C27 C26 59.37(11) . . . . ?
C25 C26 C27 C22 -56.64(11) . . . . ?
